data_7132391
loop_
_publ_author_name
'Chen, Xiangjie'
'Zhao, Yujie'
'Huang, Cheng'
'Zhao, Zhifei'
'Zhao, Weiwei'
'Li, Shi-Wu'

_publ_section_title
;
 Catalytic asymmetric conjugate addition of coumarins to unsaturated
 ketones catalyzed by a chiral-at-metal Rh(III) complex.
;
_journal_issue 2
_journal_name_full 'Chemical communications (Cambridge, England)'
_journal_page_first 236
_journal_page_last 239
_journal_paper_doi 10.1039/d3cc04726a
_journal_volume 60
_journal_year 2023
_chemical_absolute_configuration ad
_chemical_formula_moiety 'C24 H18 Br N3 O3'
_chemical_formula_sum 'C24 H18 Br N3 O3'
_chemical_formula_weight 476.32
_space_group_crystal_system orthorhombic
_space_group_IT_number 19
_space_group_name_Hall 'P 2ac 2ab'
_space_group_name_H-M_alt 'P 21 21 21'
_atom_sites_solution_hydrogens geom
_atom_sites_solution_primary direct
_audit_creation_date 2022-12-28
_audit_creation_method
;
Olex2 1.5-beta
(compiled 2022.04.07 svn.rca3783a0 for OlexSys, GUI svn.r6439)
;
_audit_update_record
;
2023-02-27 deposited with the CCDC.	2023-11-24 downloaded from the CCDC.
;
_cell_angle_alpha 90
_cell_angle_beta 90
_cell_angle_gamma 90
_cell_formula_units_Z 4
_cell_length_a 10.11185(14)
_cell_length_b 13.81714(17)
_cell_length_c 15.0875(2)
_cell_measurement_reflns_used 7937
_cell_measurement_temperature 220.00(10)
_cell_measurement_theta_max 73.6190
_cell_measurement_theta_min 4.3020
_cell_volume 2107.98(5)
_computing_cell_refinement 'CrysAlisPro 1.171.38.43f (Rigaku OD, 2015)'
_computing_data_collection 'CrysAlisPro 1.171.38.43f (Rigaku OD, 2015)'
_computing_data_reduction 'CrysAlisPro 1.171.38.43f (Rigaku OD, 2015)'
_computing_molecular_graphics 'Olex2 1.5-beta (Dolomanov et al., 2009)'
_computing_publication_material 'Olex2 1.5-beta (Dolomanov et al., 2009)'
_computing_structure_refinement 'SHELXL 2018/3 (Sheldrick, 2015)'
_computing_structure_solution 'SHELXS  (Sheldrick, 2008)'
_diffrn_ambient_environment N~2~
_diffrn_ambient_temperature 220.00(10)
_diffrn_detector 'CCD plate'
_diffrn_detector_area_resol_mean 5.2684
_diffrn_detector_type AtlasS2
_diffrn_measured_fraction_theta_full 1.000
_diffrn_measured_fraction_theta_max 0.992
_diffrn_measurement_details
;
List of Runs (angles in degrees, time in seconds):

  # Type    Start    End  Width  t~exp~   \w     \q     \k     \f   Frames
#--------------------------------------------------------------------------
  1  \w   -115.00 -17.00   1.00    1.00    --  -40.92 -37.00 -30.00   98
  2  \w     23.00  97.00   1.00    1.00    --   40.92-125.00  30.00   74
  3  \w      1.00  82.00   1.00    1.00    --   40.92 -99.00 -90.00   81
  4  \w     34.00 122.00   1.00    1.37    --  107.58-125.00 -30.00   88
  5  \w     94.00 178.00   1.00    1.37    --  107.58 125.00-150.00   84
  6  \w     83.00 178.00   1.00    1.37    --  107.58  35.00  -5.00   95
  7  \w     79.00 178.00   1.00    1.37    --  107.58  30.00  60.00   99
  8  \w     31.00 140.00   1.00    1.37    --  107.58 -77.00 120.00  109
  9  \w   -115.00 -17.00   1.00    1.00    --  -40.92 -37.00-120.00   98
 10  \w   -113.00 -13.00   1.00    1.00    --  -40.92 -57.00-180.00  100
 11  \w     82.00 100.00   1.00    1.37    --  107.58  45.00 150.00   18
;
_diffrn_measurement_device 'four-circle diffractometer'
_diffrn_measurement_device_type 'SuperNova, Dual, Cu at zero, AtlasS2'
_diffrn_measurement_method '\w scans'
_diffrn_orient_matrix_type 'CrysAlisPro convention (1999,Acta A55,543-557)'
_diffrn_orient_matrix_UB_11 -0.0452200000
_diffrn_orient_matrix_UB_12 0.0053521000
_diffrn_orient_matrix_UB_13 -0.0974438000
_diffrn_orient_matrix_UB_21 0.1289571000
_diffrn_orient_matrix_UB_22 -0.0500348000
_diffrn_orient_matrix_UB_23 -0.0291871000
_diffrn_orient_matrix_UB_31 -0.0672657000
_diffrn_orient_matrix_UB_32 -0.0994662000
_diffrn_orient_matrix_UB_33 0.0094400000
_diffrn_radiation_monochromator mirror
_diffrn_radiation_probe x-ray
_diffrn_radiation_type 'Cu K\a'
_diffrn_radiation_wavelength 1.54184
_diffrn_reflns_av_R_equivalents 0.0294
_diffrn_reflns_av_unetI/netI 0.0304
_diffrn_reflns_Laue_measured_fraction_full 1.000
_diffrn_reflns_Laue_measured_fraction_max 0.992
_diffrn_reflns_limit_h_max 12
_diffrn_reflns_limit_h_min -12
_diffrn_reflns_limit_k_max 15
_diffrn_reflns_limit_k_min -17
_diffrn_reflns_limit_l_max 18
_diffrn_reflns_limit_l_min -13
_diffrn_reflns_number 11365
_diffrn_reflns_point_group_measured_fraction_full 1.000
_diffrn_reflns_point_group_measured_fraction_max 0.981
_diffrn_reflns_theta_full 67.684
_diffrn_reflns_theta_max 73.750
_diffrn_reflns_theta_min 4.339
_diffrn_source 'micro-focus sealed X-ray tube'
_diffrn_source_type 'SuperNova (Cu) X-ray Source'
_exptl_absorpt_coefficient_mu 2.922
_exptl_absorpt_correction_T_max 1.00000
_exptl_absorpt_correction_T_min 0.52863
_exptl_absorpt_correction_type multi-scan
_exptl_absorpt_process_details
;
CrysAlisPro 1.171.38.43f (Rigaku Oxford Diffraction, 2015)
Empirical absorption correction using spherical harmonics,
 implemented in SCALE3 ABSPACK scaling algorithm.
;
_exptl_crystal_colour 'light colourless'
_exptl_crystal_density_diffrn 1.501
_exptl_crystal_description block
_exptl_crystal_F_000 968
_exptl_crystal_size_max 0.15
_exptl_crystal_size_mid 0.13
_exptl_crystal_size_min 0.1
_refine_diff_density_max 0.157
_refine_diff_density_min -0.576
_refine_diff_density_rms 0.044
_refine_ls_abs_structure_details
;
 Flack x determined using 1625 quotients [(I+)-(I-)]/[(I+)+(I-)]
 (Parsons, Flack and Wagner, Acta Cryst. B69 (2013) 249-259).
;
_refine_ls_abs_structure_Flack -0.019(7)
_refine_ls_extinction_method none
_refine_ls_goodness_of_fit_ref 1.037
_refine_ls_hydrogen_treatment constr
_refine_ls_matrix_type full
_refine_ls_number_parameters 281
_refine_ls_number_reflns 4198
_refine_ls_number_restraints 0
_refine_ls_restrained_S_all 1.037
_refine_ls_R_factor_all 0.0304
_refine_ls_R_factor_gt 0.0281
_refine_ls_shift/su_max 0.001
_refine_ls_shift/su_mean 0.000
_refine_ls_structure_factor_coef Fsqd
_refine_ls_weighting_details 'w=1/[\s^2^(Fo^2^)+(0.0378P)^2^+0.1959P] where P=(Fo^2^+2Fc^2^)/3'
_refine_ls_weighting_scheme calc
_refine_ls_wR_factor_gt 0.0694
_refine_ls_wR_factor_ref 0.0707
_reflns_Friedel_coverage 0.739
_reflns_Friedel_fraction_full 1.000
_reflns_Friedel_fraction_max 0.966
_reflns_number_gt 3983
_reflns_number_total 4198
_reflns_threshold_expression 'I > 2\s(I)'
_cod_data_source_file d3cc04726a2.cif
_cod_data_source_block 24b
_cod_depositor_comments 'Adding full bibliography for 7132391.cif.'
_cod_database_code 7132391
_shelx_shelxl_version_number 2018/3
_shelx_space_group_comment
;
The symmetry employed for this shelxl refinement is uniquely defined
by the following loop, which should always be used as a source of
symmetry information in preference to the above space-group names.
They are only intended as comments.
;
_olex2_refinement_description
;
1. Fixed Uiso
 At 1.2 times of:
  All C(H) groups, All C(H,H) groups
 At 1.5 times of:
  All C(H,H,H) groups
2.a Ternary CH refined with riding coordinates:
 C12(H12)
2.b Secondary CH2 refined with riding coordinates:
 C11(H11A,H11B), C19(H19A,H19B)
2.c Aromatic/amide H refined with riding coordinates:
 C1(H1), C2(H2), C4(H4), C14(H14), C15(H15), C16(H16), C17(H17), C18(H18),
 C22(H22), C23(H23)
2.d Idealised Me refined as rotating group:
 C24(H24A,H24B,H24C)
;
_olex2_date_sample_data_collection 2022-12-28
_olex2_submission_special_instructions 'No special instructions were received'
_oxdiff_exptl_absorpt_empirical_details
;
Empirical correction (ABSPACK) includes:
- Absorption correction using spherical harmonics
- Frame scaling
;
_oxdiff_exptl_absorpt_empirical_full_max 1.936
_oxdiff_exptl_absorpt_empirical_full_min 0.534

loop_
_space_group_symop_operation_xyz
'x, y, z'
'-x+1/2, -y, z+1/2'
'-x, y+1/2, -z+1/2'
'x+1/2, -y+1/2, -z'

loop_
_atom_site_label
_atom_site_type_symbol
_atom_site_fract_x
_atom_site_fract_y
_atom_site_fract_z
_atom_site_U_iso_or_equiv
_atom_site_adp_type
_atom_site_occupancy
_atom_site_site_symmetry_order
_atom_site_calc_flag
_atom_site_refinement_flags_posn
_atom_site_refinement_flags_adp
_atom_site_refinement_flags_occupancy
_atom_site_disorder_assembly
_atom_site_disorder_group
Br1 Br 0.35697(3) 0.36346(3) 0.94578(3) 0.04783(12) Uani 1 1 d . . . . .
O1 O 0.5502(3) 0.76835(15) 0.89084(16) 0.0422(5) Uani 1 1 d . . . . .
O2 O 0.6803(3) 0.87736(17) 0.8309(2) 0.0645(8) Uani 1 1 d . . . . .
O3 O 0.6690(2) 0.30946(16) 0.76549(14) 0.0423(5) Uani 1 1 d . . . . .
N1 N 0.9273(3) 0.7721(3) 0.7071(2) 0.0662(10) Uani 1 1 d . . . . .
N2 N 0.8982(3) 0.21950(19) 0.60612(19) 0.0417(6) Uani 1 1 d . . . . .
N3 N 0.8104(3) 0.1341(2) 0.71673(17) 0.0385(6) Uani 1 1 d . . . . .
C1 C 0.4107(3) 0.6583(2) 0.9614(2) 0.0398(7) Uani 1 1 d . . . . .
H1 H 0.372757 0.711066 0.992722 0.048 Uiso 1 1 calc R U . . .
C2 C 0.3649(3) 0.5662(2) 0.9747(2) 0.0382(7) Uani 1 1 d . . . . .
H2 H 0.294731 0.554408 1.015116 0.046 Uiso 1 1 calc R U . . .
C3 C 0.4222(3) 0.4899(2) 0.92822(19) 0.0316(6) Uani 1 1 d . . . . .
C4 C 0.5263(3) 0.5037(2) 0.87114(19) 0.0294(6) Uani 1 1 d . . . . .
H4 H 0.565188 0.450162 0.841449 0.035 Uiso 1 1 calc R U . . .
C5 C 0.5748(3) 0.5979(2) 0.85706(18) 0.0275(5) Uani 1 1 d . . . . .
C6 C 0.5129(3) 0.6738(2) 0.9021(2) 0.0321(6) Uani 1 1 d . . . . .
C7 C 0.6873(3) 0.6190(2) 0.80071(18) 0.0285(6) Uani 1 1 d . . . . .
C8 C 0.7234(3) 0.7138(2) 0.7933(2) 0.0353(7) Uani 1 1 d . . . . .
C9 C 0.6527(4) 0.7930(2) 0.8373(2) 0.0421(7) Uani 1 1 d . . . . .
C10 C 0.8376(4) 0.7451(3) 0.7437(2) 0.0440(8) Uani 1 1 d . . . . .
C11 C 0.7642(3) 0.5382(2) 0.75830(19) 0.0312(6) Uani 1 1 d . . . . .
H11A H 0.782481 0.488527 0.803940 0.037 Uiso 1 1 calc R U . . .
H11B H 0.850430 0.564263 0.738293 0.037 Uiso 1 1 calc R U . . .
C12 C 0.6962(3) 0.4885(2) 0.67851(19) 0.0317(6) Uani 1 1 d . . . . .
H12 H 0.606778 0.466168 0.698109 0.038 Uiso 1 1 calc R U . . .
C13 C 0.6779(3) 0.55464(19) 0.59911(19) 0.0287(6) Uani 1 1 d . . . . .
C14 C 0.5541(3) 0.5625(2) 0.5601(2) 0.0347(6) Uani 1 1 d . . . . .
H14 H 0.480172 0.531195 0.586340 0.042 Uiso 1 1 calc R U . . .
C15 C 0.5377(3) 0.6161(2) 0.4823(2) 0.0393(7) Uani 1 1 d . . . . .
H15 H 0.452549 0.621826 0.456291 0.047 Uiso 1 1 calc R U . . .
C16 C 0.6443(3) 0.6606(2) 0.4436(2) 0.0369(6) Uani 1 1 d . . . . .
H16 H 0.632931 0.696048 0.390142 0.044 Uiso 1 1 calc R U . . .
C17 C 0.7677(3) 0.6542(2) 0.4818(2) 0.0352(7) Uani 1 1 d . . . . .
H17 H 0.840995 0.686025 0.455359 0.042 Uiso 1 1 calc R U . . .
C18 C 0.7846(3) 0.6010(2) 0.5592(2) 0.0333(6) Uani 1 1 d . . . . .
H18 H 0.869946 0.596268 0.585170 0.040 Uiso 1 1 calc R U . . .
C19 C 0.7757(4) 0.3991(2) 0.6498(2) 0.0409(7) Uani 1 1 d . . . . .
H19A H 0.755757 0.385121 0.586869 0.049 Uiso 1 1 calc R U . . .
H19B H 0.871152 0.414374 0.654090 0.049 Uiso 1 1 calc R U . . .
C20 C 0.7480(3) 0.3095(2) 0.7039(2) 0.0326(6) Uani 1 1 d . . . . .
C21 C 0.8188(3) 0.2224(2) 0.6764(2) 0.0332(6) Uani 1 1 d . . . . .
C22 C 0.8889(4) 0.0733(2) 0.6695(3) 0.0497(9) Uani 1 1 d . . . . .
H22 H 0.904068 0.006585 0.680998 0.060 Uiso 1 1 calc R U . . .
C23 C 0.9417(4) 0.1266(3) 0.6025(3) 0.0510(9) Uani 1 1 d . . . . .
H23 H 1.000901 0.102133 0.559029 0.061 Uiso 1 1 calc R U . . .
C24 C 0.7336(5) 0.1078(3) 0.7955(2) 0.0552(10) Uani 1 1 d . . . . .
H24A H 0.773426 0.137666 0.848018 0.083 Uiso 1 1 calc R U . . .
H24B H 0.733483 0.037259 0.802422 0.083 Uiso 1 1 calc R U . . .
H24C H 0.642491 0.130843 0.788764 0.083 Uiso 1 1 calc R U . . .

loop_
_atom_site_aniso_label
_atom_site_aniso_U_11
_atom_site_aniso_U_22
_atom_site_aniso_U_33
_atom_site_aniso_U_23
_atom_site_aniso_U_13
_atom_site_aniso_U_12
Br1 0.04468(18) 0.03666(17) 0.0621(2) 0.00974(17) 0.01270(17) -0.00976(15)
O1 0.0611(15) 0.0230(10) 0.0426(12) -0.0026(9) 0.0029(11) -0.0019(10)
O2 0.097(2) 0.0258(12) 0.0703(18) 0.0013(12) 0.0080(16) -0.0149(13)
O3 0.0591(15) 0.0326(11) 0.0351(11) 0.0051(9) 0.0116(11) 0.0003(11)
N1 0.060(2) 0.077(3) 0.061(2) 0.0286(19) -0.0007(17) -0.0253(19)
N2 0.0472(16) 0.0303(13) 0.0477(16) -0.0047(12) 0.0063(13) 0.0012(11)
N3 0.0515(14) 0.0225(11) 0.0415(14) 0.0027(12) -0.0097(11) -0.0033(11)
C1 0.0463(17) 0.0365(16) 0.0365(17) -0.0039(13) 0.0049(14) 0.0065(13)
C2 0.0361(15) 0.0439(16) 0.0346(14) 0.0033(13) 0.0053(13) 0.0041(14)
C3 0.0308(14) 0.0299(14) 0.0340(15) 0.0062(12) -0.0004(11) -0.0032(11)
C4 0.0314(14) 0.0249(13) 0.0319(14) 0.0021(11) -0.0010(11) 0.0009(11)
C5 0.0316(14) 0.0251(12) 0.0258(13) 0.0034(11) -0.0020(11) -0.0003(11)
C6 0.0415(16) 0.0236(13) 0.0311(14) 0.0001(11) -0.0031(13) 0.0003(12)
C7 0.0313(13) 0.0254(14) 0.0287(13) 0.0045(11) -0.0050(10) -0.0027(10)
C8 0.0414(16) 0.0300(15) 0.0344(15) 0.0063(12) -0.0035(13) -0.0086(13)
C9 0.059(2) 0.0253(14) 0.0422(17) 0.0015(13) -0.0047(17) -0.0070(15)
C10 0.050(2) 0.0396(17) 0.0423(17) 0.0138(14) -0.0052(16) -0.0144(16)
C11 0.0328(14) 0.0294(14) 0.0314(15) 0.0060(12) 0.0032(12) -0.0001(12)
C12 0.0392(15) 0.0243(13) 0.0315(14) 0.0023(12) 0.0075(12) -0.0020(11)
C13 0.0364(15) 0.0216(13) 0.0280(13) -0.0009(11) 0.0036(11) 0.0001(10)
C14 0.0355(14) 0.0307(13) 0.0379(16) -0.0017(13) 0.0026(14) -0.0029(12)
C15 0.0399(16) 0.0385(18) 0.0394(16) -0.0024(13) -0.0092(13) 0.0023(13)
C16 0.0520(16) 0.0281(13) 0.0307(13) 0.0001(12) -0.0023(16) 0.0058(13)
C17 0.0420(16) 0.0309(16) 0.0328(15) 0.0038(12) 0.0062(12) 0.0010(13)
C18 0.0319(13) 0.0334(14) 0.0346(14) 0.0059(13) 0.0041(13) 0.0030(11)
C19 0.0561(19) 0.0267(14) 0.0399(17) 0.0056(13) 0.0145(15) 0.0046(14)
C20 0.0425(16) 0.0260(14) 0.0293(14) 0.0026(11) -0.0010(13) -0.0013(12)
C21 0.0421(16) 0.0231(13) 0.0346(15) 0.0006(12) -0.0032(12) -0.0024(11)
C22 0.056(2) 0.0259(15) 0.067(2) -0.0046(15) -0.0169(18) 0.0085(14)
C23 0.0454(18) 0.0387(18) 0.069(2) -0.0125(19) 0.0035(17) 0.0076(16)
C24 0.086(3) 0.0350(18) 0.045(2) 0.0112(15) -0.0012(19) -0.0113(18)

loop_
_atom_type_symbol
_atom_type_description
_atom_type_scat_dispersion_real
_atom_type_scat_dispersion_imag
_atom_type_scat_source
C C 0.0181 0.0091 'International Tables Vol C Tables 4.2.6.8 and 6.1.1.4'
H H 0.0000 0.0000 'International Tables Vol C Tables 4.2.6.8 and 6.1.1.4'
Br Br -0.6763 1.2805 'International Tables Vol C Tables 4.2.6.8 and 6.1.1.4'
N N 0.0311 0.0180 'International Tables Vol C Tables 4.2.6.8 and 6.1.1.4'
O O 0.0492 0.0322 'International Tables Vol C Tables 4.2.6.8 and 6.1.1.4'

loop_
_geom_angle_atom_site_label_1
_geom_angle_atom_site_label_2
_geom_angle_atom_site_label_3
_geom_angle
_geom_angle_site_symmetry_1
_geom_angle_site_symmetry_3
_geom_angle_publ_flag
C9 O1 C6 121.5(3) . . ?
C21 N2 C23 104.8(3) . . ?
C21 N3 C24 128.0(3) . . ?
C22 N3 C21 106.4(3) . . ?
C22 N3 C24 125.6(3) . . ?
C2 C1 H1 120.3 . . ?
C2 C1 C6 119.4(3) . . ?
C6 C1 H1 120.3 . . ?
C1 C2 H2 120.3 . . ?
C1 C2 C3 119.3(3) . . ?
C3 C2 H2 120.3 . . ?
C2 C3 Br1 119.0(2) . . ?
C4 C3 Br1 119.0(2) . . ?
C4 C3 C2 122.0(3) . . ?
C3 C4 H4 120.3 . . ?
C3 C4 C5 119.4(3) . . ?
C5 C4 H4 120.3 . . ?
C4 C5 C7 123.2(3) . . ?
C6 C5 C4 117.7(3) . . ?
C6 C5 C7 119.0(3) . . ?
O1 C6 C1 115.6(3) . . ?
O1 C6 C5 122.2(3) . . ?
C1 C6 C5 122.2(3) . . ?
C5 C7 C11 120.4(2) . . ?
C8 C7 C5 116.8(3) . . ?
C8 C7 C11 122.6(3) . . ?
C7 C8 C9 123.3(3) . . ?
C7 C8 C10 123.0(3) . . ?
C10 C8 C9 113.6(3) . . ?
O1 C9 C8 117.0(3) . . ?
O2 C9 O1 117.9(3) . . ?
O2 C9 C8 125.1(3) . . ?
N1 C10 C8 177.6(4) . . ?
C7 C11 H11A 108.4 . . ?
C7 C11 H11B 108.4 . . ?
C7 C11 C12 115.5(2) . . ?
H11A C11 H11B 107.5 . . ?
C12 C11 H11A 108.4 . . ?
C12 C11 H11B 108.4 . . ?
C11 C12 H12 108.0 . . ?
C13 C12 C11 113.6(2) . . ?
C13 C12 H12 108.0 . . ?
C13 C12 C19 109.0(2) . . ?
C19 C12 C11 110.1(3) . . ?
C19 C12 H12 108.0 . . ?
C14 C13 C12 119.4(3) . . ?
C14 C13 C18 118.7(3) . . ?
C18 C13 C12 121.6(3) . . ?
C13 C14 H14 119.9 . . ?
C13 C14 C15 120.3(3) . . ?
C15 C14 H14 119.9 . . ?
C14 C15 H15 119.9 . . ?
C16 C15 C14 120.2(3) . . ?
C16 C15 H15 119.9 . . ?
C15 C16 H16 119.9 . . ?
C15 C16 C17 120.3(3) . . ?
C17 C16 H16 119.9 . . ?
C16 C17 H17 120.1 . . ?
C16 C17 C18 119.8(3) . . ?
C18 C17 H17 120.1 . . ?
C13 C18 C17 120.7(3) . . ?
C13 C18 H18 119.6 . . ?
C17 C18 H18 119.6 . . ?
C12 C19 H19A 108.7 . . ?
C12 C19 H19B 108.7 . . ?
H19A C19 H19B 107.6 . . ?
C20 C19 C12 114.2(3) . . ?
C20 C19 H19A 108.7 . . ?
C20 C19 H19B 108.7 . . ?
O3 C20 C19 122.1(3) . . ?
O3 C20 C21 122.4(3) . . ?
C21 C20 C19 115.6(3) . . ?
N2 C21 N3 111.4(3) . . ?
N2 C21 C20 123.2(3) . . ?
N3 C21 C20 125.3(3) . . ?
N3 C22 H22 126.7 . . ?
N3 C22 C23 106.5(3) . . ?
C23 C22 H22 126.7 . . ?
N2 C23 H23 124.6 . . ?
C22 C23 N2 110.8(3) . . ?
C22 C23 H23 124.6 . . ?
N3 C24 H24A 109.5 . . ?
N3 C24 H24B 109.5 . . ?
N3 C24 H24C 109.5 . . ?
H24A C24 H24B 109.5 . . ?
H24A C24 H24C 109.5 . . ?
H24B C24 H24C 109.5 . . ?

loop_
_geom_bond_atom_site_label_1
_geom_bond_atom_site_label_2
_geom_bond_distance
_geom_bond_site_symmetry_2
_geom_bond_publ_flag
Br1 C3 1.886(3) . ?
O1 C6 1.370(4) . ?
O1 C9 1.358(4) . ?
O2 C9 1.202(4) . ?
O3 C20 1.226(4) . ?
N1 C10 1.126(5) . ?
N2 C21 1.330(4) . ?
N2 C23 1.358(4) . ?
N3 C21 1.367(4) . ?
N3 C22 1.358(5) . ?
N3 C24 1.465(5) . ?
C1 H1 0.9500 . ?
C1 C2 1.369(5) . ?
C1 C6 1.384(4) . ?
C2 H2 0.9500 . ?
C2 C3 1.392(4) . ?
C3 C4 1.373(4) . ?
C4 H4 0.9500 . ?
C4 C5 1.407(4) . ?
C5 C6 1.397(4) . ?
C5 C7 1.450(4) . ?
C7 C8 1.364(4) . ?
C7 C11 1.503(4) . ?
C8 C9 1.466(5) . ?
C8 C10 1.442(4) . ?
C11 H11A 0.9900 . ?
C11 H11B 0.9900 . ?
C11 C12 1.548(4) . ?
C12 H12 1.0000 . ?
C12 C13 1.518(4) . ?
C12 C19 1.536(4) . ?
C13 C14 1.388(4) . ?
C13 C18 1.391(4) . ?
C14 H14 0.9500 . ?
C14 C15 1.398(5) . ?
C15 H15 0.9500 . ?
C15 C16 1.371(5) . ?
C16 H16 0.9500 . ?
C16 C17 1.377(5) . ?
C17 H17 0.9500 . ?
C17 C18 1.391(4) . ?
C18 H18 0.9500 . ?
C19 H19A 0.9900 . ?
C19 H19B 0.9900 . ?
C19 C20 1.509(4) . ?
C20 C21 1.460(4) . ?
C22 H22 0.9500 . ?
C22 C23 1.360(6) . ?
C23 H23 0.9500 . ?
C24 H24A 0.9800 . ?
C24 H24B 0.9800 . ?
C24 H24C 0.9800 . ?

loop_
_geom_torsion_atom_site_label_1
_geom_torsion_atom_site_label_2
_geom_torsion_atom_site_label_3
_geom_torsion_atom_site_label_4
_geom_torsion
_geom_torsion_site_symmetry_1
_geom_torsion_site_symmetry_2
_geom_torsion_site_symmetry_3
_geom_torsion_site_symmetry_4
_geom_torsion_publ_flag
Br1 C3 C4 C5 179.4(2) . . . . ?
O3 C20 C21 N2 175.4(3) . . . . ?
O3 C20 C21 N3 -2.8(5) . . . . ?
N3 C22 C23 N2 -0.1(4) . . . . ?
C1 C2 C3 Br1 -179.2(2) . . . . ?
C1 C2 C3 C4 1.9(5) . . . . ?
C2 C1 C6 O1 178.1(3) . . . . ?
C2 C1 C6 C5 -2.3(5) . . . . ?
C2 C3 C4 C5 -1.7(4) . . . . ?
C3 C4 C5 C6 -0.5(4) . . . . ?
C3 C4 C5 C7 177.6(3) . . . . ?
C4 C5 C6 O1 -178.0(3) . . . . ?
C4 C5 C6 C1 2.5(4) . . . . ?
C4 C5 C7 C8 -179.9(3) . . . . ?
C4 C5 C7 C11 -3.9(4) . . . . ?
C5 C7 C8 C9 -1.5(4) . . . . ?
C5 C7 C8 C10 176.4(3) . . . . ?
C5 C7 C11 C12 75.1(3) . . . . ?
C6 O1 C9 O2 -179.6(3) . . . . ?
C6 O1 C9 C8 -1.1(4) . . . . ?
C6 C1 C2 C3 0.1(5) . . . . ?
C6 C5 C7 C8 -1.9(4) . . . . ?
C6 C5 C7 C11 174.1(3) . . . . ?
C7 C5 C6 O1 3.8(4) . . . . ?
C7 C5 C6 C1 -175.6(3) . . . . ?
C7 C8 C9 O1 3.0(5) . . . . ?
C7 C8 C9 O2 -178.6(3) . . . . ?
C7 C11 C12 C13 65.2(3) . . . . ?
C7 C11 C12 C19 -172.2(2) . . . . ?
C8 C7 C11 C12 -109.1(3) . . . . ?
C9 O1 C6 C1 177.3(3) . . . . ?
C9 O1 C6 C5 -2.2(5) . . . . ?
C10 C8 C9 O1 -175.0(3) . . . . ?
C10 C8 C9 O2 3.4(5) . . . . ?
C11 C7 C8 C9 -177.4(3) . . . . ?
C11 C7 C8 C10 0.5(5) . . . . ?
C11 C12 C13 C14 -128.8(3) . . . . ?
C11 C12 C13 C18 57.2(4) . . . . ?
C11 C12 C19 C20 82.3(3) . . . . ?
C12 C13 C14 C15 -174.3(3) . . . . ?
C12 C13 C18 C17 174.1(3) . . . . ?
C12 C19 C20 O3 -0.4(5) . . . . ?
C12 C19 C20 C21 178.0(3) . . . . ?
C13 C12 C19 C20 -152.5(3) . . . . ?
C13 C14 C15 C16 0.7(5) . . . . ?
C14 C13 C18 C17 0.0(4) . . . . ?
C14 C15 C16 C17 -1.2(5) . . . . ?
C15 C16 C17 C18 1.1(5) . . . . ?
C16 C17 C18 C13 -0.5(5) . . . . ?
C18 C13 C14 C15 -0.1(4) . . . . ?
C19 C12 C13 C14 108.1(3) . . . . ?
C19 C12 C13 C18 -66.0(4) . . . . ?
C19 C20 C21 N2 -3.0(4) . . . . ?
C19 C20 C21 N3 178.8(3) . . . . ?
C21 N2 C23 C22 0.3(4) . . . . ?
C21 N3 C22 C23 -0.1(4) . . . . ?
C22 N3 C21 N2 0.3(4) . . . . ?
C22 N3 C21 C20 178.7(3) . . . . ?
C23 N2 C21 N3 -0.3(4) . . . . ?
C23 N2 C21 C20 -178.8(3) . . . . ?
C24 N3 C21 N2 180.0(3) . . . . ?
C24 N3 C21 C20 -1.6(5) . . . . ?
C24 N3 C22 C23 -179.8(3) . . . . ?
